data_7246284
loop_
_publ_author_name
'Lv, Junai'
'Li, Qi'
'Guan, Xin'
'Lin, Na'
'Zhang, Jian'
'Jia, Zhitai'
'Tao, Xutang'

_publ_section_title
;
 Shedding light on intrinsic characteristics and optical properties of
 novel selenite and tellurite crystals ZrSe2O6, HfSe2O6 and HfTe3O8
;
_journal_issue 11
_journal_name_full CrystEngComm
_journal_page_first 1675
_journal_page_last 1682
_journal_paper_doi 10.1039/D2CE01627C
_journal_volume 25
_journal_year 2023
_chemical_formula_sum 'Hf O6 Se2'
_chemical_formula_weight 432.41
_space_group_crystal_system monoclinic
_space_group_IT_number 14
_space_group_name_Hall '-P 2ybc'
_space_group_name_H-M_alt 'P 1 21/c 1'
_audit_update_record
;
2022-12-05 deposited with the CCDC.	2023-02-16 downloaded from the CCDC.
;
_cell_angle_alpha 90
_cell_angle_beta 110.1000(10)
_cell_angle_gamma 90
_cell_formula_units_Z 2
_cell_length_a 4.9425(2)
_cell_length_b 8.5794(3)
_cell_length_c 6.9325(2)
_cell_measurement_reflns_used 638
_cell_measurement_temperature 273.(2)
_cell_measurement_theta_max 34.0852
_cell_measurement_theta_min 5.7112
_cell_volume 276.059(17)
_computing_cell_refinement 'APEX3 v2019.2-31 (Bruker AXS)'
_computing_data_collection 'Bruker Instrument Service vV6.2.12'
_computing_data_reduction 'SAINT V8.40A (Bruker Nano, Inc., 2019)'
_computing_molecular_graphics 'shelXle (C.B. Huebschle, rev 946)'
_computing_structure_refinement 'SHELXL-2018/3 (Sheldrick, 2018)'
_computing_structure_solution 'SHELXT 2014/5 (Sheldrick, 2014)'
_diffrn_ambient_temperature 273.(2)
_diffrn_detector_area_resol_mean 7.3910
_diffrn_measured_fraction_theta_full 0.999
_diffrn_measured_fraction_theta_max 0.999
_diffrn_measurement_device_type 'Bruker D8 VENTURE PHOTON II'
_diffrn_measurement_method 'omega and phi scan'
_diffrn_radiation_monochromator multilayer
_diffrn_radiation_type 'Mo Ka'
_diffrn_radiation_wavelength 0.71073
_diffrn_reflns_av_R_equivalents 0.0693
_diffrn_reflns_av_unetI/netI 0.0356
_diffrn_reflns_limit_h_max 6
_diffrn_reflns_limit_h_min -5
_diffrn_reflns_limit_k_max 11
_diffrn_reflns_limit_k_min -11
_diffrn_reflns_limit_l_max 9
_diffrn_reflns_limit_l_min -9
_diffrn_reflns_number 6507
_diffrn_reflns_theta_full 29.56
_diffrn_reflns_theta_max 29.56
_diffrn_reflns_theta_min 3.93
_diffrn_source 'Incoatec ims 3.0'
_diffrn_source_type microfocus
_exptl_absorpt_coefficient_mu 32.033
_exptl_absorpt_correction_T_max 0.16
_exptl_absorpt_correction_T_min 0.07
_exptl_absorpt_correction_type multi-scan
_exptl_absorpt_process_details
;
SADABS-2016/2 - Bruker AXS area detector scaling and absorption correction
;
_exptl_crystal_colour 'clear light colourless'
_exptl_crystal_density_diffrn 5.202
_exptl_crystal_density_method 'not measured'
_exptl_crystal_description block
_exptl_crystal_F_000 376
_exptl_crystal_size_max 0.100
_exptl_crystal_size_mid 0.090
_exptl_crystal_size_min 0.089
_refine_diff_density_max 2.370
_refine_diff_density_min -1.880
_refine_ls_extinction_coef 0.132(5)
_refine_ls_extinction_method 'SHELXL-2018/3 (Sheldrick 2018)'
_refine_ls_goodness_of_fit_ref 1.115
_refine_ls_hydrogen_treatment undef
_refine_ls_matrix_type full
_refine_ls_number_parameters 44
_refine_ls_number_reflns 772
_refine_ls_number_restraints 0
_refine_ls_restrained_S_all 1.115
_refine_ls_R_factor_all 0.0273
_refine_ls_R_factor_gt 0.0263
_refine_ls_shift/su_max 0.000
_refine_ls_shift/su_mean 0.000
_refine_ls_structure_factor_coef Fsqd
_refine_ls_weighting_details 'w=1/[\s^2^(Fo^2^)+(0.0305P)^2^+2.9775P] where P=(Fo^2^+2Fc^2^)/3'
_refine_ls_weighting_scheme calc
_refine_ls_wR_factor_gt 0.0690
_refine_ls_wR_factor_ref 0.0700
_reflns_number_gt 745
_reflns_number_total 772
_reflns_threshold_expression 'I > 2\s(I)'
_cod_data_source_file d2ce01627c2.cif
_cod_data_source_block 20220627HfOSe
_cod_depositor_comments
;
The following automatic conversions were performed:

data item '_exptl_absorpt_correction_type' value 'Multi-Scan' was
changed to 'multi-scan' in accordance with the
/home/data/users/saulius/crontab/automatic-downloads/rss-feeds/RSC/lib/dictionaries/cif_core.dic
dictionary named 'cif_core.dic' version 2.4.2 last updated on
2011-04-26.

Automatic conversion script
Id: cif_fix_values 7556 2019-12-06 15:28:31Z antanas 

 Adding full bibliography for 7246282--7246284.cif.
;
_cod_database_code 7246284

loop_
_space_group_symop_operation_xyz
'x, y, z'
'-x, y+1/2, -z+1/2'
'-x, -y, -z'
'x, -y-1/2, z-1/2'

loop_
_atom_site_type_symbol
_atom_site_label
_atom_site_fract_x
_atom_site_fract_y
_atom_site_fract_z
_atom_site_U_iso_or_equiv
_atom_site_adp_type
_atom_site_calc_flag
_atom_site_refinement_flags_adp
_atom_site_refinement_flags_occupancy
_atom_site_refinement_flags_posn
_atom_site_occupancy
_atom_site_disorder_assembly
_atom_site_disorder_group
Hf Hf01 1.0 0.5 0.5 0.00599(19) Uani d . P S 1 . .
Se Se02 0.64905(13) 0.13120(7) 0.33989(9) 0.0080(2) Uani d . . . 1 . .
O O003 0.8906(12) 0.0380(7) 0.2589(8) 0.0159(10) Uani d . . . 1 . .
O O004 0.3567(11) 0.1438(6) 0.1236(8) 0.0157(10) Uani d . . . 1 . .
O O005 0.7652(11) 0.3162(6) 0.3441(8) 0.0165(10) Uani d . . . 1 . .

loop_
_atom_site_aniso_label
_atom_site_aniso_U_11
_atom_site_aniso_U_22
_atom_site_aniso_U_33
_atom_site_aniso_U_12
_atom_site_aniso_U_13
_atom_site_aniso_U_23
Hf01 0.0082(3) 0.0016(2) 0.0064(2) -0.00045(9) 0.00021(15) -0.00002(9)
Se02 0.0128(3) 0.0053(3) 0.0065(3) -0.0025(2) 0.0042(2) -0.0015(2)
O003 0.021(3) 0.016(2) 0.012(2) 0.005(2) 0.008(2) -0.0016(19)
O004 0.013(2) 0.011(2) 0.018(2) -0.0051(17) -0.0020(18) -0.0006(18)
O005 0.019(2) 0.008(2) 0.018(2) -0.0062(18) 0.001(2) -0.0062(18)

loop_
_atom_type_symbol
_atom_type_description
_atom_type_scat_dispersion_real
_atom_type_scat_dispersion_imag
_atom_type_scat_source
Hf Hf -0.5830 6.1852 'International Tables Vol C Tables 4.2.6.8 and 6.1.1.4'
O O 0.0106 0.0060 'International Tables Vol C Tables 4.2.6.8 and 6.1.1.4'
Se Se -0.0929 2.2259 'International Tables Vol C Tables 4.2.6.8 and 6.1.1.4'

loop_
_geom_angle_atom_site_label_1
_geom_angle_atom_site_label_2
_geom_angle_atom_site_label_3
_geom_angle_site_symmetry_1
_geom_angle_site_symmetry_3
_geom_angle
_geom_angle_publ_flag
O005 Hf01 O005 3_766 . 180.0 ?
O005 Hf01 O003 3_766 2_755 93.8(2) ?
O005 Hf01 O003 . 2_755 86.2(2) ?
O005 Hf01 O003 3_766 4_566 86.2(2) ?
O005 Hf01 O003 . 4_566 93.8(2) ?
O003 Hf01 O003 2_755 4_566 180.0 ?
O005 Hf01 O004 3_766 2_655 90.41(19) ?
O005 Hf01 O004 . 2_655 89.59(19) ?
O003 Hf01 O004 2_755 2_655 89.2(2) ?
O003 Hf01 O004 4_566 2_655 90.8(2) ?
O005 Hf01 O004 3_766 4_666 89.59(19) ?
O005 Hf01 O004 . 4_666 90.41(19) ?
O003 Hf01 O004 2_755 4_666 90.8(2) ?
O003 Hf01 O004 4_566 4_666 89.2(2) ?
O004 Hf01 O004 2_655 4_666 180.0 ?
O005 Se02 O003 . . 100.2(3) ?
O005 Se02 O004 . . 97.9(2) ?
O003 Se02 O004 . . 102.8(3) ?
Se02 O003 Hf01 . 2_745 142.1(3) ?
Se02 O004 Hf01 . 2_645 132.3(3) ?
Se02 O005 Hf01 . . 150.3(3) ?

loop_
_geom_bond_atom_site_label_1
_geom_bond_atom_site_label_2
_geom_bond_site_symmetry_2
_geom_bond_distance
_geom_bond_publ_flag
Hf01 O005 3_766 2.035(5) ?
Hf01 O005 . 2.035(5) ?
Hf01 O003 2_755 2.071(5) ?
Hf01 O003 4_566 2.071(5) ?
Hf01 O004 2_655 2.080(5) ?
Hf01 O004 4_666 2.080(5) ?
Se02 O005 . 1.685(5) ?
Se02 O003 . 1.685(5) ?
Se02 O004 . 1.691(5) ?
